data_4307133
loop_
_publ_author_name
'Hirotaka Nagao'
'Keiji Enomoto'
'Yuuki Wakabayashi'
'Gen Komiya'
'Toshiyuki Hirano'
'Takao Oi'

_publ_section_title
;
Synthesis of Nitrosylruthenium Complexes Containing
2,2':6',2''-Terpyridine by Reactions of Alkoxo Complexes with
Acids
;
_journal_name_full 'Inorganic Chemistry'
_journal_page_first 1431
_journal_page_last 1439
_journal_paper_doi 10.1021/ic061644w
_journal_volume 46
_journal_year 2007
_chemical_formula_moiety 'C17 H14 Cl F12 N5 O P2 Ru '
_chemical_formula_sum 'C17 H14 Cl F12 N5 O P2 Ru'
_chemical_formula_weight 730.78
_space_group_IT_number 14
_symmetry_cell_setting monoclinic
_symmetry_Int_Tables_number 14
_symmetry_space_group_name_Hall '-P 2yn'
_symmetry_space_group_name_H-M 'P 1 21/n 1'
_cell_angle_alpha 90.0000
_cell_angle_beta 91.0075(9)
_cell_angle_gamma 90.0000
_cell_formula_units_Z 4
_cell_length_a 12.439(3)
_cell_length_b 12.048(3)
_cell_length_c 17.201(4)
_cell_measurement_reflns_used 5685
_cell_measurement_temperature 298.1
_cell_measurement_theta_max 27.5
_cell_measurement_theta_min 3.3
_cell_volume 2577.4(11)
_diffrn_detector_area_resol_mean 7.31
_diffrn_measured_fraction_theta_full 0.986
_diffrn_measured_fraction_theta_max 0.986
_diffrn_measurement_device_type 'Rigaku Mercury'
_diffrn_measurement_method \w
_diffrn_radiation_type 'Mo K\a'
_diffrn_radiation_wavelength 0.71070
_diffrn_reflns_av_R_equivalents 0.026
_diffrn_reflns_limit_h_max 16
_diffrn_reflns_limit_h_min -16
_diffrn_reflns_limit_k_max 15
_diffrn_reflns_limit_k_min -14
_diffrn_reflns_limit_l_max 22
_diffrn_reflns_limit_l_min -18
_diffrn_reflns_number 19522
_diffrn_reflns_theta_full 27.48
_diffrn_reflns_theta_max 27.48
_exptl_absorpt_coefficient_mu 0.945
_exptl_absorpt_correction_T_max 0.954
_exptl_absorpt_correction_T_min 0.870
_exptl_absorpt_correction_type multi-scan
_exptl_absorpt_process_details 'Jacobson, R. (1998) Private communication'
_exptl_crystal_colour yellow
_exptl_crystal_density_diffrn 1.883
_exptl_crystal_density_method 'not measured'
_exptl_crystal_description chip
_exptl_crystal_F_000 1432.00
_exptl_crystal_size_max 0.15
_exptl_crystal_size_mid 0.13
_exptl_crystal_size_min 0.05
_refine_diff_density_max 1.83
_refine_diff_density_min -0.60
_refine_ls_extinction_method none
_refine_ls_goodness_of_fit_ref 0.974
_refine_ls_hydrogen_treatment refall
_refine_ls_number_parameters 366
_refine_ls_number_reflns 5832
_refine_ls_R_factor_gt 0.0522
_refine_ls_shift/su_max 0.0035
_refine_ls_structure_factor_coef Fsqd
_refine_ls_weighting_details 'w = 1/[0.0033Fo^2^ + 1.0000\s(Fo^2^)]/(4Fo^2^)'
_refine_ls_weighting_scheme calc
_refine_ls_wR_factor_ref 0.1735
_reflns_number_gt 4189
_reflns_number_total 5832
_reflns_threshold_expression F^2^>2.0\s(F^2^)
_cod_data_source_file ic061644wsi20060830_091158_4.cif
_cod_data_source_block '__of_trans(NO,_Cl),_cis(CH3CN,_Cl)-[RuCl(NO)(CH3CN)(terpy)](PF6)2'
_cod_original_cell_volume 2577.3(10)
_cod_original_formula_sum 'C17 H14 Cl F12 N5 O P2 Ru '
_cod_database_code 4307133

loop_
_symmetry_equiv_pos_site_id
_symmetry_equiv_pos_as_xyz
1 +X,+Y,+Z
2 1/2-X,1/2+Y,1/2-Z
3 -X,-Y,-Z
4 1/2+X,1/2-Y,1/2+Z

loop_
_atom_site_label
_atom_site_type_symbol
_atom_site_fract_x
_atom_site_fract_y
_atom_site_fract_z
_atom_site_U_iso_or_equiv
_atom_site_adp_type
_atom_site_occupancy
_atom_site_symmetry_multiplicity
_atom_site_calc_flag
_atom_site_refinement_flags
_atom_site_disorder_assembly
_atom_site_disorder_group
Ru(1) Ru 0.30223(3) 0.18334(3) 0.13961(2) 0.04344(11) Uani 1.00 1 d . . .
Cl(1) Cl 0.25542(11) 0.21961(11) 0.26702(6) 0.0631(3) Uani 1.00 1 d . . .
P(1) P 0.32518(12) -0.18121(11) -0.01088(9) 0.0630(3) Uani 1.00 1 d . . .
P(2) P 0.19612(12) 0.32015(12) -0.14071(10) 0.0748(5) Uani 1.00 1 d . . .
F(1) F 0.4039(4) -0.2834(3) -0.0043(2) 0.1261(17) Uani 1.00 1 d . . .
F(2) F 0.4122(3) -0.1212(3) -0.0611(2) 0.1173(16) Uani 1.00 1 d . . .
F(3) F 0.2728(3) -0.2316(4) -0.0868(2) 0.1164(16) Uani 1.00 1 d . . .
F(4) F 0.2477(2) -0.0769(2) -0.0173(2) 0.0968(13) Uani 1.00 1 d . . .
F(5) F 0.2354(3) -0.2431(3) 0.0366(3) 0.1298(18) Uani 1.00 1 d . . .
F(6) F 0.3739(3) -0.1304(5) 0.0652(2) 0.1393(19) Uani 1.00 1 d . . .
F(7) F 0.1385(6) 0.2753(8) -0.0702(3) 0.220(3) Uani 1.00 1 d . . .
F(8) F 0.1899(4) 0.4427(5) -0.1129(4) 0.177(2) Uani 1.00 1 d . . .
F(9) F 0.0839(5) 0.3309(5) -0.1797(5) 0.195(3) Uani 1.00 1 d . . .
F(10) F 0.2553(7) 0.3689(7) -0.2129(4) 0.221(3) Uani 1.00 1 d . . .
F(11) F 0.2018(5) 0.2015(4) -0.1763(6) 0.199(3) Uani 1.00 1 d . . .
F(12) F 0.3063(4) 0.3118(5) -0.1002(5) 0.224(3) Uani 1.00 1 d . . .
O(1) O 0.3718(3) 0.1295(3) -0.0152(2) 0.0749(12) Uani 1.00 1 d . . .
N(1) N 0.3420(2) 0.1526(2) 0.0431(2) 0.0508(10) Uani 1.00 1 d . . .
N(2) N 0.4110(3) 0.0652(3) 0.1809(2) 0.0554(10) Uani 1.00 1 d . . .
N(3) N 0.1632(2) 0.0870(2) 0.1317(2) 0.0494(9) Uani 1.00 1 d . . .
N(4) N 0.1954(3) 0.2993(2) 0.1110(2) 0.0520(10) Uani 1.00 1 d . . .
N(5) N 0.3992(3) 0.3244(2) 0.1466(2) 0.0528(10) Uani 1.00 1 d . . .
C(1) C 0.4759(4) 0.0045(4) 0.1933(2) 0.0627(14) Uani 1.00 1 d . . .
C(2) C 0.5601(6) -0.0778(6) 0.2077(4) 0.106(2) Uani 1.00 1 d . . .
C(3) C 0.0742(3) 0.1467(4) 0.1128(3) 0.0596(13) Uani 1.00 1 d . . .
C(4) C -0.0245(4) 0.0992(5) 0.1058(4) 0.090(2) Uani 1.00 1 d . . .
C(5) C -0.0339(5) -0.0141(6) 0.1166(4) 0.098(2) Uani 1.00 1 d . . .
C(6) C 0.0559(4) -0.0744(5) 0.1370(3) 0.0792(19) Uani 1.00 1 d . . .
C(7) C 0.1535(4) -0.0231(3) 0.1433(2) 0.0583(13) Uani 1.00 1 d . . .
C(8) C 0.0926(4) 0.2688(4) 0.1031(2) 0.0617(14) Uani 1.00 1 d . . .
C(9) C 0.0155(5) 0.3506(5) 0.0897(3) 0.0791(18) Uani 1.00 1 d . . .
C(10) C 0.0471(6) 0.4575(5) 0.0867(3) 0.086(2) Uani 1.00 1 d . . .
C(11) C 0.1537(5) 0.4874(4) 0.0963(3) 0.0812(19) Uani 1.00 1 d . . .
C(12) C 0.2303(4) 0.4051(3) 0.1088(2) 0.0597(13) Uani 1.00 1 d . . .
C(13) C 0.3452(4) 0.4188(3) 0.1259(2) 0.0621(14) Uani 1.00 1 d . . .
C(14) C 0.3981(6) 0.5191(4) 0.1234(3) 0.087(2) Uani 1.00 1 d . . .
C(15) C 0.5059(6) 0.5231(5) 0.1428(5) 0.105(2) Uani 1.00 1 d . . .
C(16) C 0.5585(5) 0.4297(5) 0.1640(4) 0.091(2) Uani 1.00 1 d . . .
C(17) C 0.5040(4) 0.3291(4) 0.1659(3) 0.0654(15) Uani 1.00 1 d . . .
H(1) H 0.5980 -0.0606 0.2546 0.127 Uiso 1.00 1 c R . .
H(2) H 0.5293 -0.1497 0.2117 0.127 Uiso 1.00 1 c R . .
H(3) H 0.6084 -0.0763 0.1655 0.127 Uiso 1.00 1 c R . .
H(4) H -0.0861 0.1427 0.0930 0.107 Uiso 1.00 1 c R . .
H(5) H -0.1017 -0.0497 0.1105 0.117 Uiso 1.00 1 c R . .
H(6) H 0.0505 -0.1521 0.1453 0.095 Uiso 1.00 1 c R . .
H(7) H 0.2158 -0.0647 0.1573 0.070 Uiso 1.00 1 c R . .
H(8) H -0.0582 0.3316 0.0827 0.095 Uiso 1.00 1 c R . .
H(9) H -0.0050 0.5141 0.0780 0.104 Uiso 1.00 1 c R . .
H(10) H 0.1757 0.5629 0.0946 0.097 Uiso 1.00 1 c R . .
H(11) H 0.3606 0.5844 0.1079 0.105 Uiso 1.00 1 c R . .
H(12) H 0.5438 0.5916 0.1414 0.126 Uiso 1.00 1 c R . .
H(13) H 0.6327 0.4329 0.1778 0.109 Uiso 1.00 1 c R . .
H(14) H 0.5411 0.2634 0.1809 0.079 Uiso 1.00 1 c R . .

loop_
_atom_site_aniso_label
_atom_site_aniso_U_11
_atom_site_aniso_U_22
_atom_site_aniso_U_33
_atom_site_aniso_U_12
_atom_site_aniso_U_13
_atom_site_aniso_U_23
Ru(1) 0.0423(2) 0.0402(2) 0.0478(2) -0.00105(12) 0.00108(13) 0.00159(12)
Cl(1) 0.0726(7) 0.0654(6) 0.0514(6) -0.0053(5) 0.0076(5) -0.0017(5)
P(1) 0.0582(7) 0.0672(8) 0.0639(8) 0.0014(5) 0.0077(6) 0.0001(5)
P(2) 0.0558(8) 0.0732(10) 0.0952(12) -0.0040(6) -0.0057(8) 0.0080(7)
F(1) 0.140(3) 0.117(2) 0.122(3) 0.061(2) 0.011(3) 0.010(2)
F(2) 0.086(2) 0.125(3) 0.142(3) -0.013(2) 0.041(2) 0.017(2)
F(3) 0.099(2) 0.151(3) 0.099(2) 0.007(2) -0.014(2) -0.043(2)
F(4) 0.080(2) 0.079(2) 0.132(3) 0.0144(17) 0.008(2) -0.004(2)
F(5) 0.131(3) 0.102(2) 0.159(4) -0.020(2) 0.064(3) 0.012(2)
F(6) 0.100(3) 0.208(4) 0.109(3) 0.022(3) -0.024(2) -0.070(3)
F(7) 0.232(7) 0.308(8) 0.122(4) -0.171(7) 0.052(4) -0.017(5)
F(8) 0.111(3) 0.141(4) 0.278(8) -0.012(3) -0.008(4) -0.084(5)
F(9) 0.132(4) 0.156(5) 0.292(9) -0.001(3) -0.119(5) -0.029(4)
F(10) 0.294(9) 0.210(6) 0.162(6) -0.104(7) 0.057(6) 0.035(5)
F(11) 0.176(6) 0.089(3) 0.336(10) -0.013(3) 0.095(6) -0.042(4)
F(12) 0.100(4) 0.200(6) 0.368(11) -0.051(3) -0.094(5) 0.157(6)
O(1) 0.095(2) 0.077(2) 0.054(2) 0.006(2) 0.0167(19) -0.0010(18)
N(1) 0.049(2) 0.0456(17) 0.058(2) 0.0003(15) 0.0010(17) 0.0006(16)
N(2) 0.049(2) 0.055(2) 0.063(2) 0.0011(17) -0.0017(17) 0.0002(17)
N(3) 0.0406(17) 0.0516(19) 0.056(2) -0.0069(14) -0.0001(15) 0.0018(16)
N(4) 0.054(2) 0.0482(18) 0.054(2) 0.0075(15) 0.0007(17) -0.0004(15)
N(5) 0.054(2) 0.0437(19) 0.061(2) -0.0091(15) 0.0095(17) -0.0017(15)
C(1) 0.069(3) 0.061(2) 0.058(2) 0.012(2) -0.005(2) -0.004(2)
C(2) 0.121(5) 0.109(5) 0.086(4) 0.066(4) -0.009(4) -0.010(3)
C(3) 0.042(2) 0.070(2) 0.066(2) -0.001(2) -0.006(2) -0.001(2)
C(4) 0.051(3) 0.099(4) 0.118(5) -0.006(3) -0.015(3) 0.007(3)
C(5) 0.055(3) 0.102(4) 0.135(6) -0.037(3) -0.000(3) -0.002(4)
C(6) 0.062(3) 0.071(3) 0.104(4) -0.023(2) 0.005(3) 0.006(3)
C(7) 0.059(2) 0.053(2) 0.062(2) -0.013(2) 0.002(2) 0.004(2)
C(8) 0.051(2) 0.070(3) 0.064(2) 0.010(2) 0.000(2) 0.002(2)
C(9) 0.068(3) 0.088(3) 0.081(3) 0.025(3) -0.008(2) 0.006(3)
C(10) 0.100(4) 0.080(4) 0.079(3) 0.044(3) -0.011(3) 0.000(3)
C(11) 0.112(5) 0.056(2) 0.076(3) 0.021(3) 0.002(3) 0.001(2)
C(12) 0.078(3) 0.047(2) 0.054(2) 0.009(2) 0.005(2) 0.0055(19)
C(13) 0.080(3) 0.048(2) 0.059(2) -0.010(2) 0.012(2) 0.001(2)
C(14) 0.116(5) 0.049(2) 0.097(4) -0.008(3) 0.024(4) 0.001(2)
C(15) 0.099(5) 0.065(3) 0.152(7) -0.032(3) 0.037(4) -0.011(4)
C(16) 0.070(3) 0.079(4) 0.124(5) -0.029(3) 0.025(3) -0.019(3)
C(17) 0.054(2) 0.062(2) 0.080(3) -0.017(2) 0.011(2) -0.010(2)

loop_
_atom_type_symbol
_atom_type_description
_atom_type_scat_dispersion_real
_atom_type_scat_dispersion_imag
_atom_type_scat_source
C C 0.003 0.002
;
International Tables for Crystallography
(1992, Vol. C, Tables 4.2.6.8 and 6.1.1.4)
;
H H 0.000 0.000
;
International Tables for Crystallography
(1992, Vol. C, Table 6.1.1.4)
;
Cl Cl 0.148 0.159
;
International Tables for Crystallography
(1992, Vol. C, Tables 4.2.6.8 and 6.1.1.4)
;
F F 0.017 0.010
;
International Tables for Crystallography
(1992, Vol. C, Tables 4.2.6.8 and 6.1.1.4)
;
N N 0.006 0.003
;
International Tables for Crystallography
(1992, Vol. C, Tables 4.2.6.8 and 6.1.1.4)
;
O O 0.011 0.006
;
International Tables for Crystallography
(1992, Vol. C, Tables 4.2.6.8 and 6.1.1.4)
;
P P 0.102 0.094
;
International Tables for Crystallography
(1992, Vol. C, Tables 4.2.6.8 and 6.1.1.4)
;
Ru Ru -1.259 0.836
;
International Tables for Crystallography
(1992, Vol. C, Tables 4.2.6.8 and 6.1.1.4)
;

loop_
_geom_angle_atom_site_label_1
_geom_angle_atom_site_label_2
_geom_angle_atom_site_label_3
_geom_angle
_geom_angle_publ_flag
Cl(1) Ru(1) N(1) 177.99(12) no
Cl(1) Ru(1) N(2) 88.80(11) no
Cl(1) Ru(1) N(3) 86.84(10) no
Cl(1) Ru(1) N(4) 85.60(12) no
Cl(1) Ru(1) N(5) 86.95(12) no
N(1) Ru(1) N(2) 89.22(16) no
N(1) Ru(1) N(3) 93.83(15) no
N(1) Ru(1) N(4) 96.38(16) no
N(1) Ru(1) N(5) 93.05(16) no
N(2) Ru(1) N(3) 100.08(14) no
N(2) Ru(1) N(4) 174.40(16) no
N(2) Ru(1) N(5) 99.58(15) no
N(3) Ru(1) N(4) 79.91(14) yes
N(3) Ru(1) N(5) 159.24(14) yes
N(4) Ru(1) N(5) 79.87(15) yes
F(1) P(1) F(2) 88.0(2) no
F(1) P(1) F(3) 90.3(2) no
F(1) P(1) F(4) 179.0(2) no
F(1) P(1) F(5) 92.2(2) no
F(1) P(1) F(6) 90.9(2) no
F(2) P(1) F(3) 90.0(2) no
F(2) P(1) F(4) 91.2(2) no
F(2) P(1) F(5) 177.8(2) no
F(2) P(1) F(6) 91.1(2) no
F(3) P(1) F(4) 90.3(2) no
F(3) P(1) F(5) 87.8(2) no
F(3) P(1) F(6) 178.4(2) no
F(4) P(1) F(5) 88.6(2) no
F(4) P(1) F(6) 88.5(2) no
F(5) P(1) F(6) 91.2(2) no
F(7) P(2) F(8) 93.8(4) no
F(7) P(2) F(9) 86.7(4) no
F(7) P(2) F(10) 178.8(4) no
F(7) P(2) F(11) 90.8(5) no
F(7) P(2) F(12) 92.5(4) no
F(8) P(2) F(9) 90.2(3) no
F(8) P(2) F(10) 85.1(4) no
F(8) P(2) F(11) 174.7(4) no
F(8) P(2) F(12) 88.4(3) no
F(9) P(2) F(10) 93.3(4) no
F(9) P(2) F(11) 87.3(3) no
F(9) P(2) F(12) 178.3(4) no
F(10) P(2) F(11) 90.4(4) no
F(10) P(2) F(12) 87.5(4) no
F(11) P(2) F(12) 94.2(3) no
Ru(1) N(1) O(1) 175.6(3) yes
Ru(1) N(2) C(1) 170.2(4) no
Ru(1) N(3) C(3) 113.2(3) no
Ru(1) N(3) C(7) 127.9(3) no
C(3) N(3) C(7) 118.9(4) no
Ru(1) N(4) C(8) 117.9(3) no
Ru(1) N(4) C(12) 117.3(3) no
C(8) N(4) C(12) 124.5(4) no
Ru(1) N(5) C(13) 112.5(3) no
Ru(1) N(5) C(17) 127.4(3) no
C(13) N(5) C(17) 120.1(4) no
N(2) C(1) C(2) 178.2(5) no
N(3) C(3) C(4) 122.1(5) no
N(3) C(3) C(8) 114.9(4) no
C(4) C(3) C(8) 122.9(4) no
C(3) C(4) C(5) 118.8(5) no
C(4) C(5) C(6) 119.1(5) no
C(5) C(6) C(7) 120.0(5) no
N(3) C(7) C(6) 121.0(4) no
N(4) C(8) C(3) 114.0(4) no
N(4) C(8) C(9) 118.5(5) no
C(3) C(8) C(9) 127.4(4) no
C(8) C(9) C(10) 118.9(6) no
C(9) C(10) C(11) 121.6(6) no
C(10) C(11) C(12) 119.1(5) no
N(4) C(12) C(11) 117.4(5) no
N(4) C(12) C(13) 114.6(4) no
C(11) C(12) C(13) 127.9(4) no
N(5) C(13) C(12) 115.6(4) no
N(5) C(13) C(14) 120.5(5) no
C(12) C(13) C(14) 124.0(4) no
C(13) C(14) C(15) 119.1(5) no
C(14) C(15) C(16) 120.1(6) no
C(15) C(16) C(17) 120.0(6) no
N(5) C(17) C(16) 120.2(4) no
C(1) C(2) H(1) 109.9 no
C(1) C(2) H(2) 110.0 no
C(1) C(2) H(3) 108.6 no
H(1) C(2) H(2) 109.5 no
H(1) C(2) H(3) 109.5 no
H(2) C(2) H(3) 109.5 no
C(3) C(4) H(4) 120.8(7) no
C(5) C(4) H(4) 120.4(7) no
C(4) C(5) H(5) 120.5(7) no
C(6) C(5) H(5) 120.4(8) no
C(5) C(6) H(6) 120.0(6) no
C(7) C(6) H(6) 120.0(6) no
N(3) C(7) H(7) 118.8(5) no
C(6) C(7) H(7) 120.1(5) no
C(8) C(9) H(8) 120.7(7) no
C(10) C(9) H(8) 120.4(7) no
C(9) C(10) H(9) 119.5(8) no
C(11) C(10) H(9) 118.9(7) no
C(10) C(11) H(10) 121.4(7) no
C(12) C(11) H(10) 119.4(8) no
C(13) C(14) H(11) 120.2(8) no
C(15) C(14) H(11) 120.6(7) no
C(14) C(15) H(12) 120.3(8) no
C(16) C(15) H(12) 119.5(8) no
C(15) C(16) H(13) 119.9(7) no
C(17) C(16) H(13) 120.1(7) no
N(5) C(17) H(14) 119.8(5) no
C(16) C(17) H(14) 119.9(6) no

loop_
_geom_bond_atom_site_label_1
_geom_bond_atom_site_label_2
_geom_bond_distance
_geom_bond_publ_flag
Ru(1) Cl(1) 2.3190(12) yes
Ru(1) N(1) 1.780(4) yes
Ru(1) N(2) 2.081(3) yes
Ru(1) N(3) 2.085(3) yes
Ru(1) N(4) 1.984(3) yes
Ru(1) N(5) 2.086(3) yes
P(1) F(1) 1.575(5) no
P(1) F(2) 1.573(4) no
P(1) F(3) 1.572(4) no
P(1) F(4) 1.586(3) no
P(1) F(5) 1.582(5) no
P(1) F(6) 1.557(5) no
P(2) F(7) 1.519(7) no
P(2) F(8) 1.554(6) no
P(2) F(9) 1.544(7) no
P(2) F(10) 1.568(8) no
P(2) F(11) 1.557(6) no
P(2) F(12) 1.529(7) no
O(1) N(1) 1.109(5) yes
N(2) C(1) 1.106(6) no
N(3) C(3) 1.355(6) no
N(3) C(7) 1.347(5) no
N(4) C(8) 1.336(6) no
N(4) C(12) 1.346(5) no
N(5) C(13) 1.365(6) no
N(5) C(17) 1.342(6) no
C(1) C(2) 1.461(9) no
C(3) C(4) 1.358(7) no
C(3) C(8) 1.499(7) no
C(4) C(5) 1.383(10) no
C(5) C(6) 1.372(8) no
C(6) C(7) 1.365(7) no
C(8) C(9) 1.391(8) no
C(9) C(10) 1.348(9) no
C(10) C(11) 1.382(10) no
C(11) C(12) 1.389(8) no
C(12) C(13) 1.464(7) no
C(13) C(14) 1.376(7) no
C(14) C(15) 1.378(10) no
C(15) C(16) 1.348(9) no
C(16) C(17) 1.389(8) no
C(2) H(1) 0.950 no
C(2) H(2) 0.950 no
C(2) H(3) 0.950 no
C(4) H(4) 0.950(9) no
C(5) H(5) 0.950(9) no
C(6) H(6) 0.950(8) no
C(7) H(7) 0.950(6) no
C(9) H(8) 0.950(9) no
C(10) H(9) 0.950(10) no
C(11) H(10) 0.950(8) no
C(14) H(11) 0.950(8) no
C(15) H(12) 0.950(9) no
C(16) H(13) 0.950(9) no
C(17) H(14) 0.950(7) no

loop_
_geom_torsion_atom_site_label_1
_geom_torsion_atom_site_label_2
_geom_torsion_atom_site_label_3
_geom_torsion_atom_site_label_4
_geom_torsion
_geom_torsion_publ_flag
Cl(1) Ru(1) N(1) O(1) 1(7) no
Cl(1) Ru(1) N(2) C(1) -157(2) no
Cl(1) Ru(1) N(3) C(3) 85.7(3) no
Cl(1) Ru(1) N(3) C(7) -94.0(3) no
Cl(1) Ru(1) N(4) C(8) -85.3(3) no
Cl(1) Ru(1) N(4) C(12) 88.0(3) no
Cl(1) Ru(1) N(5) C(13) -88.7(3) no
Cl(1) Ru(1) N(5) C(17) 93.5(4) no
N(1) Ru(1) N(2) C(1) 22(2) no
N(2) Ru(1) N(1) O(1) -9(4) no
N(1) Ru(1) N(3) C(3) -96.2(3) no
N(1) Ru(1) N(3) C(7) 84.1(4) no
N(3) Ru(1) N(1) O(1) -109(4) no
N(1) Ru(1) N(4) C(8) 95.0(3) no
N(1) Ru(1) N(4) C(12) -91.6(3) no
N(4) Ru(1) N(1) O(1) 171(4) no
N(1) Ru(1) N(5) C(13) 93.3(3) no
N(1) Ru(1) N(5) C(17) -84.5(4) no
N(5) Ru(1) N(1) O(1) 91(4) no
N(2) Ru(1) N(3) C(3) 173.9(3) no
N(2) Ru(1) N(3) C(7) -5.8(4) no
N(3) Ru(1) N(2) C(1) 116(2) no
N(2) Ru(1) N(4) C(8) -88.1(16) no
N(2) Ru(1) N(4) C(12) 85.2(16) no
N(4) Ru(1) N(2) C(1) -155(2) no
N(2) Ru(1) N(5) C(13) -177.0(3) no
N(2) Ru(1) N(5) C(17) 5.3(4) no
N(5) Ru(1) N(2) C(1) -71(2) no
N(3) Ru(1) N(4) C(8) 2.3(3) no
N(3) Ru(1) N(4) C(12) 175.6(3) no
N(4) Ru(1) N(3) C(3) -0.4(3) no
N(4) Ru(1) N(3) C(7) 179.9(3) no
N(3) Ru(1) N(5) C(13) -15.9(6) no
N(3) Ru(1) N(5) C(17) 166.3(4) no
N(5) Ru(1) N(3) C(3) 12.9(6) no
N(5) Ru(1) N(3) C(7) -166.8(4) no
N(4) Ru(1) N(5) C(13) -2.6(3) no
N(4) Ru(1) N(5) C(17) 179.6(4) no
N(5) Ru(1) N(4) C(8) -173.0(3) no
N(5) Ru(1) N(4) C(12) 0.4(3) no
Ru(1) N(2) C(1) C(2) -69(19) no
Ru(1) N(3) C(3) C(4) -179.1(4) no
Ru(1) N(3) C(3) C(8) -1.2(5) no
Ru(1) N(3) C(7) C(6) 179.0(4) no
C(3) N(3) C(7) C(6) -0.6(7) no
C(7) N(3) C(3) C(4) 0.6(7) no
C(7) N(3) C(3) C(8) 178.4(4) no
Ru(1) N(4) C(8) C(3) -3.5(5) no
Ru(1) N(4) C(8) C(9) 174.6(4) no
Ru(1) N(4) C(12) C(11) -173.9(3) no
Ru(1) N(4) C(12) C(13) 1.9(5) no
C(8) N(4) C(12) C(11) -1.0(7) no
C(8) N(4) C(12) C(13) 174.7(4) no
C(12) N(4) C(8) C(3) -176.3(4) no
C(12) N(4) C(8) C(9) 1.7(7) no
Ru(1) N(5) C(13) C(12) 4.4(5) no
Ru(1) N(5) C(13) C(14) -176.9(4) no
Ru(1) N(5) C(17) C(16) 176.7(4) no
C(13) N(5) C(17) C(16) -0.9(8) no
C(17) N(5) C(13) C(12) -177.7(4) no
C(17) N(5) C(13) C(14) 1.1(7) no
N(3) C(3) C(4) C(5) -1.6(10) no
N(3) C(3) C(8) N(4) 3.1(6) no
N(3) C(3) C(8) C(9) -174.8(5) no
C(4) C(3) C(8) N(4) -179.1(5) no
C(4) C(3) C(8) C(9) 3.1(9) no
C(8) C(3) C(4) C(5) -179.3(6) no
C(3) C(4) C(5) C(6) 2.6(11) no
C(4) C(5) C(6) C(7) -2.7(10) no
C(5) C(6) C(7) N(3) 1.7(9) no
N(4) C(8) C(9) C(10) -1.4(8) no
C(3) C(8) C(9) C(10) 176.4(5) no
C(8) C(9) C(10) C(11) 0.3(7) no
C(9) C(10) C(11) C(12) 0.4(7) no
C(10) C(11) C(12) N(4) -0.1(6) no
C(10) C(11) C(12) C(13) -175.2(5) no
N(4) C(12) C(13) N(5) -4.2(6) no
N(4) C(12) C(13) C(14) 177.1(5) no
C(11) C(12) C(13) N(5) 171.0(5) no
C(11) C(12) C(13) C(14) -7.7(9) no
N(5) C(13) C(14) C(15) -0.5(8) no
C(12) C(13) C(14) C(15) 178.1(6) no
C(13) C(14) C(15) C(16) -0.2(9) no
C(14) C(15) C(16) C(17) 0.4(8) no
C(15) C(16) C(17) N(5) 0.2(8) no
